data_7214469
loop_
_publ_author_name
'Zhang, Mingxing'
'Wang, Qian'
'Lu, Zhiyong'
'Liu, Huiyan'
'Liu, Wenlong'
'Bai, Junfeng'

_publ_section_title
;
 A nitro-decorated NbO-type metal--organic framework with a highly
 selective CO2 uptake and CH4 storage capacity
;
_journal_issue 28
_journal_name_full CrystEngComm
_journal_page_first 6287
_journal_paper_doi 10.1039/c4ce00202d
_journal_volume 16
_journal_year 2014
_chemical_formula_sum 'C22 H13 Cu2 N O12'
_chemical_formula_weight 608.40
_chemical_name_systematic
; 
 ? 
;
_space_group_IT_number 166
_symmetry_space_group_name_Hall '-R 3 2"'
_symmetry_space_group_name_H-M 'R -3 m :H'
_atom_sites_solution_hydrogens geom
_atom_sites_solution_primary direct
_atom_sites_solution_secondary difmap
_audit_creation_method SHELXL-97
_cell_angle_alpha 90.00
_cell_angle_beta 90.00
_cell_angle_gamma 120.00
_cell_formula_units_Z 9
_cell_length_a 18.4898(11)
_cell_length_b 18.4898(11)
_cell_length_c 38.7266(19)
_cell_measurement_reflns_used 9426
_cell_measurement_temperature 150(2)
_cell_measurement_theta_max 27.30
_cell_measurement_theta_min 2.45
_cell_volume 11465.8(11)
_computing_structure_refinement 'SHELXL-97 (Sheldrick, 1997)'
_computing_structure_solution 'SHELXS-97 (Sheldrick, 1990)'
_diffrn_ambient_temperature 150(2)
_diffrn_measured_fraction_theta_full 1.000
_diffrn_measured_fraction_theta_max 1.000
_diffrn_radiation_monochromator graphite
_diffrn_radiation_source 'fine-focus sealed tube'
_diffrn_radiation_type MoK\a
_diffrn_radiation_wavelength 0.71073
_diffrn_reflns_av_R_equivalents 0.3916
_diffrn_reflns_av_sigmaI/netI 0.1391
_diffrn_reflns_limit_h_max 22
_diffrn_reflns_limit_h_min -19
_diffrn_reflns_limit_k_max 21
_diffrn_reflns_limit_k_min -21
_diffrn_reflns_limit_l_max 46
_diffrn_reflns_limit_l_min -44
_diffrn_reflns_number 29055
_diffrn_reflns_theta_full 25.01
_diffrn_reflns_theta_max 25.01
_diffrn_reflns_theta_min 1.38
_exptl_absorpt_coefficient_mu 0.866
_exptl_absorpt_correction_T_max 0.8391
_exptl_absorpt_correction_T_min 0.7515
_exptl_absorpt_correction_type multi-scan
_exptl_absorpt_process_details sadabs
_exptl_crystal_colour blue
_exptl_crystal_density_diffrn 0.790
_exptl_crystal_density_method 'not measured'
_exptl_crystal_description block
_exptl_crystal_F_000 2718
_exptl_crystal_size_max 0.35
_exptl_crystal_size_mid 0.25
_exptl_crystal_size_min 0.21
_platon_squeeze_details
;
;
_refine_diff_density_max 2.218
_refine_diff_density_min -1.424
_refine_diff_density_rms 0.270
_refine_ls_extinction_method none
_refine_ls_goodness_of_fit_ref 1.449
_refine_ls_hydrogen_treatment mixed
_refine_ls_matrix_type full
_refine_ls_number_parameters 124
_refine_ls_number_reflns 2481
_refine_ls_number_restraints 2
_refine_ls_restrained_S_all 1.448
_refine_ls_R_factor_all 0.1328
_refine_ls_R_factor_gt 0.1208
_refine_ls_shift/su_max 0.000
_refine_ls_shift/su_mean 0.000
_refine_ls_structure_factor_coef Fsqd
_refine_ls_weighting_details 'calc w=1/[\s^2^(Fo^2^)+(0.2000P)^2^+0.0000P] where P=(Fo^2^+2Fc^2^)/3'
_refine_ls_weighting_scheme calc
_refine_ls_wR_factor_gt 0.3356
_refine_ls_wR_factor_ref 0.3522
_reflns_number_gt 2089
_reflns_number_total 2481
_reflns_threshold_expression >2sigma(I)
_cod_data_source_file c4ce00202d2.cif
_cod_data_source_block 123
_cod_depositor_comments 'Adding full bibliography for 7214469.cif.'
_cod_original_sg_symbol_H-M R-3m
_cod_database_code 7214469

loop_
_symmetry_equiv_pos_as_xyz
'x, y, z'
'-y, x-y, z'
'-x+y, -x, z'
'y, x, -z'
'-x, -x+y, -z'
'x-y, -y, -z'
'x+2/3, y+1/3, z+1/3'
'-y+2/3, x-y+1/3, z+1/3'
'-x+y+2/3, -x+1/3, z+1/3'
'y+2/3, x+1/3, -z+1/3'
'-x+2/3, -x+y+1/3, -z+1/3'
'x-y+2/3, -y+1/3, -z+1/3'
'x+1/3, y+2/3, z+2/3'
'-y+1/3, x-y+2/3, z+2/3'
'-x+y+1/3, -x+2/3, z+2/3'
'y+1/3, x+2/3, -z+2/3'
'-x+1/3, -x+y+2/3, -z+2/3'
'x-y+1/3, -y+2/3, -z+2/3'
'-x, -y, -z'
'y, -x+y, -z'
'x-y, x, -z'
'-y, -x, z'
'x, x-y, z'
'-x+y, y, z'
'-x+2/3, -y+1/3, -z+1/3'
'y+2/3, -x+y+1/3, -z+1/3'
'x-y+2/3, x+1/3, -z+1/3'
'-y+2/3, -x+1/3, z+1/3'
'x+2/3, x-y+1/3, z+1/3'
'-x+y+2/3, y+1/3, z+1/3'
'-x+1/3, -y+2/3, -z+2/3'
'y+1/3, -x+y+2/3, -z+2/3'
'x-y+1/3, x+2/3, -z+2/3'
'-y+1/3, -x+2/3, z+2/3'
'x+1/3, x-y+2/3, z+2/3'
'-x+y+1/3, y+2/3, z+2/3'

loop_
_atom_site_label
_atom_site_type_symbol
_atom_site_fract_x
_atom_site_fract_y
_atom_site_fract_z
_atom_site_U_iso_or_equiv
_atom_site_adp_type
_atom_site_occupancy
_atom_site_symmetry_multiplicity
_atom_site_calc_flag
_atom_site_refinement_flags
_atom_site_disorder_assembly
_atom_site_disorder_group
Cu1 Cu 0.38169(5) 0.19085(2) 0.194562(19) 0.0293(5) Uani 1 2 d S . .
O1 O 0.4436(2) 0.1480(3) 0.16927(10) 0.0443(11) Uani 1 1 d . . .
O2 O 0.3625(2) 0.1070(3) 0.12210(10) 0.0490(11) Uani 1 1 d . . .
C1 C 0.4249(3) 0.1189(4) 0.13910(14) 0.0386(13) Uani 1 1 d . . .
C2 C 0.4838(3) 0.0967(4) 0.12229(15) 0.0406(14) Uani 1 1 d . . .
C3 C 0.5558(2) 0.1117(5) 0.1389(2) 0.0370(17) Uani 1 2 d S . .
H3 H 0.5660 0.1320 0.1614 0.044 Uiso 1 2 calc SR . .
C4 C 0.4685(4) 0.0666(4) 0.08830(16) 0.0491(15) Uani 1 1 d . . .
H4 H 0.4202 0.0574 0.0770 0.059 Uiso 1 1 calc R . .
C5 C 0.5254(3) 0.0507(7) 0.0717(3) 0.057(3) Uani 1 2 d SD . .
O1W O 0.4569(5) 0.2284(3) 0.23944(19) 0.088(3) Uani 1 2 d S . .
C6 C 0.5105(4) 0.0210(8) 0.0351(2) 0.059(3) Uani 1 2 d SD . .
C7 C 0.5769(9) 0.0639(11) 0.0109(3) 0.062(4) Uani 0.50 1 d PD . .
H7 H 0.632(3) 0.111(3) 0.013(4) 0.074 Uiso 0.50 1 d PD . .
C8 C 0.4385(10) -0.0392(10) 0.0239(4) 0.063(4) Uani 0.50 1 d P . .
H8 H 0.3817 -0.0800 0.0291 0.076 Uiso 0.25 1 d PR A 1
N1 N 0.361(2) -0.0995(19) 0.0479(6) 0.089(11) Uani 0.25 1 d P B 2
O3 O 0.2948(12) -0.118(2) 0.0391(8) 0.129(13) Uani 0.25 1 d P B 2
O4 O 0.380(2) -0.1162(16) 0.0742(9) 0.125(12) Uani 0.25 1 d P B 2

loop_
_atom_site_aniso_label
_atom_site_aniso_U_11
_atom_site_aniso_U_22
_atom_site_aniso_U_33
_atom_site_aniso_U_23
_atom_site_aniso_U_13
_atom_site_aniso_U_12
Cu1 0.0160(6) 0.0418(7) 0.0214(8) -0.00072(14) -0.0014(3) 0.0080(3)
O1 0.034(2) 0.062(3) 0.039(2) -0.0108(18) -0.0017(15) 0.026(2)
O2 0.031(2) 0.079(3) 0.043(2) -0.015(2) -0.0069(17) 0.031(2)
C1 0.027(3) 0.049(3) 0.034(3) 0.003(2) 0.005(2) 0.015(2)
C2 0.029(3) 0.051(3) 0.040(3) -0.007(2) -0.002(2) 0.019(3)
C3 0.034(3) 0.044(4) 0.036(4) -0.001(3) -0.0004(16) 0.022(2)
C4 0.034(3) 0.070(4) 0.046(3) -0.012(3) -0.005(3) 0.028(3)
C5 0.046(4) 0.089(8) 0.051(6) -0.022(5) -0.011(2) 0.044(4)
O1W 0.080(5) 0.110(5) 0.065(5) -0.025(2) -0.051(4) 0.040(3)
C6 0.046(3) 0.104(8) 0.046(5) -0.021(6) -0.010(3) 0.052(4)
C7 0.049(8) 0.103(12) 0.040(7) -0.025(7) -0.007(6) 0.043(8)
C8 0.061(8) 0.087(11) 0.045(8) -0.024(7) -0.004(6) 0.039(8)
N1 0.11(3) 0.09(2) 0.023(12) -0.012(12) 0.011(13) 0.027(19)
O3 0.016(9) 0.20(3) 0.12(2) 0.06(2) 0.011(12) 0.015(14)
O4 0.11(2) 0.062(15) 0.14(3) 0.030(16) -0.03(2) -0.010(14)

loop_
_atom_type_symbol
_atom_type_description
_atom_type_scat_dispersion_real
_atom_type_scat_dispersion_imag
_atom_type_scat_source
C C 0.0033 0.0016 'International Tables Vol C Tables 4.2.6.8 and 6.1.1.4'
H H 0.0000 0.0000 'International Tables Vol C Tables 4.2.6.8 and 6.1.1.4'
Cu Cu 0.3201 1.2651 'International Tables Vol C Tables 4.2.6.8 and 6.1.1.4'
N N 0.0061 0.0033 'International Tables Vol C Tables 4.2.6.8 and 6.1.1.4'
O O 0.0106 0.0060 'International Tables Vol C Tables 4.2.6.8 and 6.1.1.4'

loop_
_geom_angle_atom_site_label_1
_geom_angle_atom_site_label_2
_geom_angle_atom_site_label_3
_geom_angle
_geom_angle_site_symmetry_1
_geom_angle_site_symmetry_3
O1 Cu1 O1 88.8(3) . 23
O1 Cu1 O2 89.9(2) . 11
O1 Cu1 O2 167.76(17) 23 11
O1 Cu1 O2 167.76(17) . 25
O1 Cu1 O2 89.9(2) 23 25
O2 Cu1 O2 88.9(3) 11 25
O1 Cu1 O1W 97.1(2) . .
O1 Cu1 O1W 97.1(2) 23 .
O2 Cu1 O1W 95.2(2) 11 .
O2 Cu1 O1W 95.2(2) 25 .
O1 Cu1 Cu1 83.58(12) . 25
O1 Cu1 Cu1 83.57(12) 23 25
O2 Cu1 Cu1 84.19(11) 11 25
O2 Cu1 Cu1 84.19(11) 25 25
O1W Cu1 Cu1 179.1(3) . 25
C1 O1 Cu1 123.2(4) . .
C1 O2 Cu1 122.3(4) . 25
O2 C1 O1 126.5(5) . .
O2 C1 C2 117.4(5) . .
O1 C1 C2 116.1(5) . .
C3 C2 C4 120.1(5) . .
C3 C2 C1 120.5(5) . .
C4 C2 C1 119.2(5) . .
C2 C3 C2 120.3(7) 24_655 .
C2 C3 H3 119.8 24_655 .
C2 C3 H3 119.8 . .
C5 C4 C2 119.7(6) . .
C5 C4 H4 120.1 . .
C2 C4 H4 120.1 . .
C4 C5 C4 120.0(8) . 24_655
C4 C5 C6 119.9(4) . .
C4 C5 C6 119.9(4) 24_655 .
C8 C6 C8 72.4(16) 24_655 .
C8 C6 C7 77.9(11) 24_655 .
C8 C6 C7 118.5(11) . .
C8 C6 C7 118.5(11) 24_655 24_655
C8 C6 C7 77.9(11) . 24_655
C7 C6 C7 71.1(12) . 24_655
C8 C6 C5 123.4(10) 24_655 .
C8 C6 C5 123.4(10) . .
C7 C6 C5 118.0(10) . .
C7 C6 C5 118.0(9) 24_655 .
C8 C7 C6 118.1(13) 19_655 .
C8 C7 C7 87.7(9) 19_655 24_655
C6 C7 C7 54.5(6) . 24_655
C8 C7 C8 90.5(13) 19_655 24_655
C6 C7 C8 48.0(9) . 24_655
C7 C7 C8 88.1(7) 24_655 24_655
C8 C7 H7 109(10) 19_655 .
C6 C7 H7 132(10) . .
C7 C7 H7 127(4) 24_655 .
C8 C7 H7 139(5) 24_655 .
C6 C8 C7 123.4(15) . 19_655
C6 C8 C8 53.8(8) . 24_655
C7 C8 C8 92.3(9) 19_655 24_655
C6 C8 N1 124.9(15) . .
C7 C8 N1 111.4(15) 19_655 .
C8 C8 N1 123.1(16) 24_655 .
C6 C8 C7 54.1(8) . 24_655
C7 C8 C7 89.4(13) 19_655 24_655
C8 C8 C7 91.9(7) 24_655 24_655
N1 C8 C7 136.7(17) . 24_655
C6 C8 H8 147.7 . .
C7 C8 H8 88.9 19_655 .
C8 C8 H8 134.6 24_655 .
N1 C8 H8 23.7 . .
C7 C8 H8 133.5 24_655 .
O3 N1 O4 127(4) . .
O3 N1 C8 119(3) . .
O4 N1 C8 114(3) . .
O3 N1 H8 93.1 . .
O4 N1 H8 139.5 . .
C8 N1 H8 28.2 . .
N1 O3 H8 34.3 . .

loop_
_geom_bond_atom_site_label_1
_geom_bond_atom_site_label_2
_geom_bond_distance
_geom_bond_site_symmetry_2
Cu1 O1 1.951(4) .
Cu1 O1 1.951(4) 23
Cu1 O2 1.960(4) 11
Cu1 O2 1.960(4) 25
Cu1 O1W 2.114(6) .
Cu1 Cu1 2.6583(14) 25
O1 C1 1.260(7) .
O2 C1 1.249(7) .
O2 Cu1 1.960(4) 25
C1 C2 1.491(8) .
C2 C3 1.376(7) .
C2 C4 1.402(8) .
C3 C2 1.376(7) 24_655
C3 H3 0.9300 .
C4 C5 1.385(8) .
C4 H4 0.9300 .
C5 C4 1.385(8) 24_655
C5 C6 1.493(13) .
C6 C8 1.312(17) 24_655
C6 C8 1.312(17) .
C6 C7 1.431(17) .
C6 C7 1.431(17) 24_655
C7 C8 1.404(18) 19_655
C7 C7 1.66(3) 24_655
C7 C8 1.73(2) 24_655
C7 H7 0.96(2) .
C8 C7 1.404(18) 19_655
C8 C8 1.55(3) 24_655
C8 N1 1.60(3) .
C8 C7 1.73(2) 24_655
C8 H8 0.9600 .
N1 O3 1.15(4) .
N1 O4 1.17(4) .
N1 H8 0.8177 .

loop_
_geom_torsion_atom_site_label_1
_geom_torsion_atom_site_label_2
_geom_torsion_atom_site_label_3
_geom_torsion_atom_site_label_4
_geom_torsion
_geom_torsion_site_symmetry_1
_geom_torsion_site_symmetry_4
O1 Cu1 O1 C1 -81.0(5) 23 .
O2 Cu1 O1 C1 86.8(5) 11 .
O2 Cu1 O1 C1 2.8(11) 25 .
O1W Cu1 O1 C1 -178.0(4) . .
Cu1 Cu1 O1 C1 2.6(4) 25 .
Cu1 O2 C1 O1 5.7(9) 25 .
Cu1 O2 C1 C2 -174.2(4) 25 .
Cu1 O1 C1 O2 -5.8(9) . .
Cu1 O1 C1 C2 174.1(4) . .
O2 C1 C2 C3 177.0(6) . .
O1 C1 C2 C3 -2.9(9) . .
O2 C1 C2 C4 2.1(9) . .
O1 C1 C2 C4 -177.9(5) . .
C4 C2 C3 C2 -0.4(12) . 24_655
C1 C2 C3 C2 -175.3(4) . 24_655
C3 C2 C4 C5 1.1(11) . .
C1 C2 C4 C5 176.0(7) . .
C2 C4 C5 C4 -1.7(15) . 24_655
C2 C4 C5 C6 -178.3(8) . .
C4 C5 C6 C8 -136.7(13) . 24_655
C4 C5 C6 C8 46.7(17) 24_655 24_655
C4 C5 C6 C8 -46.7(17) . .
C4 C5 C6 C8 136.7(13) 24_655 .
C4 C5 C6 C7 129.5(10) . .
C4 C5 C6 C7 -47.1(15) 24_655 .
C4 C5 C6 C7 47.1(15) . 24_655
C4 C5 C6 C7 -129.5(10) 24_655 24_655
C8 C6 C7 C8 62.1(13) 24_655 19_655
C8 C6 C7 C8 0(2) . 19_655
C7 C6 C7 C8 -64.0(17) 24_655 19_655
C5 C6 C7 C8 -176.4(12) . 19_655
C8 C6 C7 C7 126.1(9) 24_655 24_655
C8 C6 C7 C7 64.0(11) . 24_655
C5 C6 C7 C7 -112.3(11) . 24_655
C8 C6 C7 C8 -62.1(16) . 24_655
C7 C6 C7 C8 -126.1(9) 24_655 24_655
C5 C6 C7 C8 121.5(10) . 24_655
C8 C6 C8 C7 -65(2) 24_655 19_655
C7 C6 C8 C7 0(3) . 19_655
C7 C6 C8 C7 60.4(16) 24_655 19_655
C5 C6 C8 C7 176.2(13) . 19_655
C7 C6 C8 C8 65.0(9) . 24_655
C7 C6 C8 C8 125.5(9) 24_655 24_655
C5 C6 C8 C8 -118.8(14) . 24_655
C8 C6 C8 N1 108(2) 24_655 .
C7 C6 C8 N1 173(2) . .
C7 C6 C8 N1 -126(2) 24_655 .
C5 C6 C8 N1 -11(3) . .
C8 C6 C8 C7 -125.5(9) 24_655 24_655
C7 C6 C8 C7 -60.4(13) . 24_655
C5 C6 C8 C7 115.7(11) . 24_655
C6 C8 N1 O3 140(3) . .
C7 C8 N1 O3 -46(4) 19_655 .
C8 C8 N1 O3 -154(3) 24_655 .
C7 C8 N1 O3 68(4) 24_655 .
C6 C8 N1 O4 -35(4) . .
C7 C8 N1 O4 139(3) 19_655 .
C8 C8 N1 O4 31(3) 24_655 .
C7 C8 N1 O4 -108(4) 24_655 .

loop_
_platon_squeeze_void_nr
_platon_squeeze_void_average_x
_platon_squeeze_void_average_y
_platon_squeeze_void_average_z
_platon_squeeze_void_volume
_platon_squeeze_void_count_electrons
_platon_squeeze_void_content
1 0.000 0.000 0.000 309 47 ' '
2 0.000 0.000 0.500 478 106 ' '
3 0.333 0.667 0.667 315 47 ' '
4 0.333 0.667 0.167 481 106 ' '
5 0.667 0.333 0.333 315 47 ' '
6 0.667 0.333 0.833 481 106 ' '
